data_8101685
loop_
_publ_author_name
'R.-F. Wang'
'W.-G. Zhang'
'J. Fan'
'S.-L. Wang'

_publ_section_title
;
Crystal structure of bis(triphenylphosphine)hexakis(\m-phenylselenido)
bis(phenylselenido)tetramercury(II), Hg~4~[P(C~6~H~5~)~3~]~2~(C~6~H~5~Se)
~8~
;
_journal_issue 1
_journal_name_full 'Zeitschrift f\"ur Kristallographie - New Crystal Structures'
_journal_page_first 61
_journal_page_last 64
_journal_volume 220
_journal_year 2005
_chemical_formula_moiety {Hg4[(C6H5)3P]2(C6H5Se)2(C6H5Se)6}
_chemical_formula_sum 'C84 H70 Hg4 P2 Se8'
_chemical_formula_weight 2575.38
_chemical_name_systematic
; 
bis(triphenylphosphine)hexakis(phenylselenido)tetramercury(II)
;
_space_group_IT_number 2
_symmetry_cell_setting triclinic
_symmetry_space_group_name_Hall '-P 1'
_symmetry_space_group_name_H-M 'P -1'
_atom_sites_solution_hydrogens geom
_atom_sites_solution_primary direct
_atom_sites_solution_secondary difmap
_audit_creation_method SHELXL-97
_cell_angle_alpha 73.095(2)
_cell_angle_beta 73.579(2)
_cell_angle_gamma 65.783(1)
_cell_formula_units_Z 2
_cell_length_a 13.7322(11)
_cell_length_b 14.7879(12)
_cell_length_c 22.6406(18)
_cell_measurement_reflns_used 7993
_cell_measurement_temperature 100(2)
_cell_measurement_theta_max 25
_cell_measurement_theta_min 2.5
_cell_volume 3940.9(6)
_computing_cell_refinement 'Bruker SMART'
_computing_data_collection 'Bruker SMART'
_computing_data_reduction 'Bruker SAINT'
_computing_molecular_graphics 'Bruker SHELXTL'
_computing_publication_material 'Bruker SHELXTL'
_computing_structure_refinement 'SHELXL-97 (Sheldrick, 1997)'
_computing_structure_solution 'SHELXS-97 (Sheldrick, 1990)'
_diffrn_ambient_temperature 100(2)
_diffrn_measured_fraction_theta_full 0.994
_diffrn_measured_fraction_theta_max 0.994
_diffrn_measurement_device_type 'Bruker SMART CCD'
_diffrn_measurement_method 'phi and omega scans'
_diffrn_radiation_monochromator graphite
_diffrn_radiation_source 'fine-focus sealed tube'
_diffrn_radiation_type MoK\a
_diffrn_radiation_wavelength 0.71073
_diffrn_reflns_av_R_equivalents 0.0559
_diffrn_reflns_av_sigmaI/netI 0.0666
_diffrn_reflns_limit_h_max 18
_diffrn_reflns_limit_h_min -18
_diffrn_reflns_limit_k_max 19
_diffrn_reflns_limit_k_min -19
_diffrn_reflns_limit_l_max 30
_diffrn_reflns_limit_l_min -30
_diffrn_reflns_number 47011
_diffrn_reflns_theta_full 28.33
_diffrn_reflns_theta_max 28.33
_diffrn_reflns_theta_min 0.96
_exptl_absorpt_coefficient_mu 11.546
_exptl_absorpt_correction_T_max 0.99283
_exptl_absorpt_correction_T_min 0.47091
_exptl_absorpt_correction_type empirical
_exptl_crystal_colour yellow
_exptl_crystal_density_diffrn 2.170
_exptl_crystal_density_meas ?
_exptl_crystal_density_method 'not measured'
_exptl_crystal_description tabular
_exptl_crystal_F_000 2392
_exptl_crystal_size_max 0.30
_exptl_crystal_size_mid 0.30
_exptl_crystal_size_min 0.15
_refine_diff_density_max 2.456
_refine_diff_density_min -1.935
_refine_diff_density_rms 0.192
_refine_ls_extinction_method none
_refine_ls_goodness_of_fit_ref 0.937
_refine_ls_hydrogen_treatment mixed
_refine_ls_matrix_type full
_refine_ls_number_parameters 905
_refine_ls_number_reflns 19531
_refine_ls_number_restraints 0
_refine_ls_restrained_S_all 0.937
_refine_ls_R_factor_all 0.0451
_refine_ls_R_factor_gt 0.0319
_refine_ls_shift/su_max 0.002
_refine_ls_shift/su_mean 0.000
_refine_ls_structure_factor_coef Fsqd
_refine_ls_weighting_details 'calc w=1/[\s^2^(Fo^2^)+(0.0241P)^2^+0.1534P] where P=(Fo^2^+2Fc^2^)/3'
_refine_ls_weighting_scheme calc
_refine_ls_wR_factor_gt 0.0651
_refine_ls_wR_factor_ref 0.0707
_reflns_number_gt 14983
_reflns_number_total 19531
_reflns_threshold_expression >2sigma(I)
_cod_data_source_file 1267-1413.cff
_cod_data_source_block jn45m
_cod_depositor_comments
;
The following automatic conversions were performed:

'_exptl_crystal_density_meas' value 'not measured' was changed to '?'
- the value is perceived as not measured.

Automatic conversion script
Id: cif_fix_values 3008 2015-01-20 13:52:24Z robertas 
;
_cod_original_cell_volume 3940.9(5)
_cod_original_sg_symbol_H-M P-1
_cod_database_code 8101685

loop_
_symmetry_equiv_pos_as_xyz
'x, y, z'
'-x, -y, -z'

loop_
_atom_site_label
_atom_site_type_symbol
_atom_site_fract_x
_atom_site_fract_y
_atom_site_fract_z
_atom_site_U_iso_or_equiv
_atom_site_adp_type
_atom_site_occupancy
_atom_site_symmetry_multiplicity
_atom_site_Wyckoff_symbol
_atom_site_calc_flag
_atom_site_refinement_flags
_atom_site_disorder_assembly
_atom_site_disorder_group
Hg1 Hg -0.100008(16) 0.439875(15) 0.308962(9) 0.01985(5) Uani 1 2 i d . . .
Hg2 Hg -0.242042(16) 0.675771(16) 0.155620(10) 0.02276(5) Uani 1 2 i d . . .
Hg3 Hg 0.051934(15) 0.647412(14) 0.210331(9) 0.01710(5) Uani 1 2 i d . . .
Hg4 Hg -0.247516(16) 0.747964(15) 0.341095(9) 0.02141(5) Uani 1 2 i d . . .
Se1 Se -0.16769(4) 0.47650(4) 0.20288(2) 0.01972(11) Uani 1 2 i d . . .
Se2 Se -0.07412(4) 0.73732(4) 0.12424(2) 0.01731(11) Uani 1 2 i d . . .
Se3 Se -0.04004(4) 0.74245(4) 0.30496(2) 0.01735(11) Uani 1 2 i d . . .
Se4 Se -0.35496(4) 0.76588(4) 0.25724(2) 0.02241(12) Uani 1 2 i d . . .
Se5 Se -0.17255(8) 0.54164(7) 0.39767(5) 0.01658(15) Uani 0.5005(8) 2 i d P . .
Se5' Se -0.24824(8) 0.55390(7) 0.38552(5) 0.01658(15) Uani 0.4995 2 i d P . .
Se6 Se 0.09138(4) 0.45288(4) 0.23889(2) 0.01804(11) Uani 1 2 i d . . .
Se7 Se -0.36108(4) 0.70886(4) 0.07761(3) 0.02551(12) Uani 1 2 i d . . .
Se8 Se -0.33002(4) 0.85154(4) 0.42685(3) 0.02245(12) Uani 1 2 i d . . .
P1 P -0.05252(10) 0.25291(10) 0.35623(6) 0.0160(3) Uani 1 2 i d . . .
P2 P 0.22792(10) 0.67947(10) 0.15607(6) 0.0153(3) Uani 1 2 i d . . .
C1 C -0.0174(4) 0.2155(4) 0.4330(2) 0.0180(11) Uani 1 2 i d . . .
C2 C 0.0550(4) 0.2508(4) 0.4429(3) 0.0256(12) Uani 1 2 i d . . .
H2A H 0.0829 0.2960 0.4102 0.031 Uiso 1 2 i calc R . .
C3 C 0.0864(5) 0.2197(5) 0.5010(3) 0.0361(15) Uani 1 2 i d . . .
H3A H 0.1353 0.2445 0.5078 0.043 Uiso 1 2 i calc R . .
C4 C 0.0481(6) 0.1536(5) 0.5488(3) 0.0465(18) Uani 1 2 i d . . .
H4A H 0.0717 0.1315 0.5879 0.056 Uiso 1 2 i calc R . .
C5 C -0.0248(7) 0.1198(6) 0.5395(3) 0.063(2) Uani 1 2 i d . . .
H5A H -0.0541 0.0763 0.5728 0.076 Uiso 1 2 i calc R . .
C6 C -0.0559(6) 0.1495(5) 0.4810(3) 0.0466(19) Uani 1 2 i d . . .
H6A H -0.1041 0.1238 0.4743 0.056 Uiso 1 2 i calc R . .
C7 C 0.0674(4) 0.1816(4) 0.3065(2) 0.0185(11) Uani 1 2 i d . . .
C8 C 0.1487(4) 0.0977(4) 0.3316(3) 0.0248(12) Uani 1 2 i d . . .
H8A H 0.1390 0.0724 0.3756 0.030 Uiso 1 2 i calc R . .
C9 C 0.2439(4) 0.0500(4) 0.2930(3) 0.0294(13) Uani 1 2 i d . . .
H9A H 0.2988 -0.0080 0.3106 0.035 Uiso 1 2 i calc R . .
C10 C 0.2589(4) 0.0870(4) 0.2291(3) 0.0293(13) Uani 1 2 i d . . .
H10A H 0.3243 0.0546 0.2028 0.035 Uiso 1 2 i calc R . .
C11 C 0.1794(4) 0.1707(4) 0.2031(3) 0.0264(13) Uani 1 2 i d . . .
H11A H 0.1907 0.1963 0.1591 0.032 Uiso 1 2 i calc R . .
C12 C 0.0830(4) 0.2176(4) 0.2411(3) 0.0215(11) Uani 1 2 i d . . .
H12A H 0.0275 0.2741 0.2229 0.026 Uiso 1 2 i calc R . .
C13 C -0.1620(4) 0.2089(4) 0.3638(2) 0.0179(11) Uani 1 2 i d . . .
C14 C -0.1431(4) 0.1167(4) 0.3509(2) 0.0242(12) Uani 1 2 i d . . .
H14A H -0.0711 0.0750 0.3361 0.029 Uiso 1 2 i calc R . .
C15 C -0.2283(5) 0.0853(4) 0.3595(3) 0.0282(13) Uani 1 2 i d . . .
H15A H -0.2153 0.0224 0.3500 0.034 Uiso 1 2 i calc R . .
C16 C -0.3333(5) 0.1453(4) 0.3820(3) 0.0296(14) Uani 1 2 i d . . .
H16A H -0.3918 0.1226 0.3889 0.035 Uiso 1 2 i calc R . .
C17 C -0.3529(4) 0.2379(4) 0.3944(3) 0.0280(13) Uani 1 2 i d . . .
H17A H -0.4249 0.2794 0.4093 0.034 Uiso 1 2 i calc R . .
C18 C -0.2670(4) 0.2700(4) 0.3852(2) 0.0228(12) Uani 1 2 i d . . .
H18A H -0.2802 0.3339 0.3934 0.027 Uiso 1 2 i calc R . .
C19 C 0.2814(4) 0.7162(4) 0.2058(2) 0.0188(11) Uani 1 2 i d . . .
C20 C 0.2629(4) 0.6786(4) 0.2706(3) 0.0250(12) Uani 1 2 i d . . .
H20A H 0.2230 0.6344 0.2877 0.030 Uiso 1 2 i calc R . .
C21 C 0.3029(5) 0.7058(5) 0.3094(3) 0.0323(14) Uani 1 2 i d . . .
H21A H 0.2897 0.6812 0.3535 0.039 Uiso 1 2 i calc R . .
C22 C 0.3622(5) 0.7689(5) 0.2843(3) 0.0376(16) Uani 1 2 i d . . .
H22A H 0.3901 0.7871 0.3113 0.045 Uiso 1 2 i calc R . .
C23 C 0.3810(5) 0.8051(5) 0.2216(3) 0.0351(15) Uani 1 2 i d . . .
H23A H 0.4223 0.8480 0.2049 0.042 Uiso 1 2 i calc R . .
C24 C 0.3407(4) 0.7802(4) 0.1816(3) 0.0251(12) Uani 1 2 i d . . .
H24A H 0.3533 0.8066 0.1377 0.030 Uiso 1 2 i calc R . .
C25 C 0.3358(4) 0.5716(4) 0.1262(2) 0.0196(11) Uani 1 2 i d . . .
C26 C 0.4444(4) 0.5533(4) 0.1232(2) 0.0253(12) Uani 1 2 i d . . .
H26A H 0.4639 0.5957 0.1385 0.030 Uiso 1 2 i calc R . .
C27 C 0.5241(4) 0.4730(5) 0.0980(3) 0.0347(15) Uani 1 2 i d . . .
H27A H 0.5986 0.4599 0.0960 0.042 Uiso 1 2 i calc R . .
C28 C 0.4953(5) 0.4121(4) 0.0757(3) 0.0332(15) Uani 1 2 i d . . .
H28A H 0.5506 0.3572 0.0583 0.040 Uiso 1 2 i calc R . .
C29 C 0.3889(5) 0.4291(5) 0.0781(3) 0.0376(15) Uani 1 2 i d . . .
H29A H 0.3699 0.3863 0.0628 0.045 Uiso 1 2 i calc R . .
C30 C 0.3085(4) 0.5104(4) 0.1034(3) 0.0265(12) Uani 1 2 i d . . .
H30A H 0.2342 0.5235 0.1049 0.032 Uiso 1 2 i calc R . .
C31 C 0.2092(4) 0.7829(4) 0.0879(2) 0.0173(11) Uani 1 2 i d . . .
C32 C 0.2812(4) 0.7759(4) 0.0310(3) 0.0258(12) Uani 1 2 i d . . .
H32A H 0.3432 0.7160 0.0267 0.031 Uiso 1 2 i calc R . .
C33 C 0.2627(4) 0.8554(4) -0.0191(3) 0.0302(13) Uani 1 2 i d . . .
H33A H 0.3120 0.8503 -0.0581 0.036 Uiso 1 2 i calc R . .
C34 C 0.1737(5) 0.9425(4) -0.0135(3) 0.0288(13) Uani 1 2 i d . . .
H34A H 0.1624 0.9976 -0.0484 0.035 Uiso 1 2 i calc R . .
C35 C 0.1005(4) 0.9503(4) 0.0427(2) 0.0228(12) Uani 1 2 i d . . .
H35A H 0.0386 1.0104 0.0464 0.027 Uiso 1 2 i calc R . .
C36 C 0.1174(4) 0.8707(4) 0.0933(2) 0.0182(11) Uani 1 2 i d . . .
H36A H 0.0668 0.8754 0.1319 0.022 Uiso 1 2 i calc R . .
C37 C -0.2907(4) 0.4342(4) 0.2253(2) 0.0193(11) Uani 1 2 i d . . .
C38 C -0.3939(4) 0.4932(4) 0.2485(3) 0.0258(12) Uani 1 2 i d . . .
H38A H -0.4077 0.5590 0.2540 0.031 Uiso 1 2 i calc R . .
C39 C -0.4784(5) 0.4568(5) 0.2641(3) 0.0397(16) Uani 1 2 i d . . .
H39A H -0.5499 0.4976 0.2803 0.048 Uiso 1 2 i calc R . .
C40 C -0.4582(5) 0.3606(5) 0.2559(3) 0.0417(17) Uani 1 2 i d . . .
H40A H -0.5156 0.3352 0.2666 0.050 Uiso 1 2 i calc R . .
C41 C -0.3554(5) 0.3033(5) 0.2323(3) 0.0352(15) Uani 1 2 i d . . .
H41A H -0.3418 0.2382 0.2258 0.042 Uiso 1 2 i calc R . .
C42 C -0.2714(5) 0.3376(4) 0.2179(2) 0.0266(12) Uani 1 2 i d . . .
H42A H -0.1997 0.2956 0.2028 0.032 Uiso 1 2 i calc R . .
C43 C 0.0245(4) 0.6629(4) 0.0598(2) 0.0166(10) Uani 1 2 i d . . .
C44 C 0.0789(4) 0.7145(4) 0.0086(2) 0.0218(11) Uani 1 2 i d . . .
H44A H 0.0678 0.7832 0.0060 0.026 Uiso 1 2 i calc R . .
C45 C 0.1498(4) 0.6634(4) -0.0386(3) 0.0275(13) Uani 1 2 i d . . .
H45A H 0.1878 0.6976 -0.0735 0.033 Uiso 1 2 i calc R . .
C46 C 0.1655(4) 0.5646(5) -0.0354(3) 0.0325(14) Uani 1 2 i d . . .
H46A H 0.2135 0.5309 -0.0682 0.039 Uiso 1 2 i calc R . .
C47 C 0.1118(4) 0.5140(4) 0.0153(3) 0.0286(13) Uani 1 2 i d . . .
H47A H 0.1235 0.4452 0.0177 0.034 Uiso 1 2 i calc R . .
C48 C 0.0407(4) 0.5631(4) 0.0630(2) 0.0202(11) Uani 1 2 i d . . .
H48A H 0.0031 0.5283 0.0977 0.024 Uiso 1 2 i calc R . .
C49 C -0.0549(4) 0.8767(4) 0.2561(2) 0.0198(11) Uani 1 2 i d . . .
C50 C 0.0215(4) 0.9172(4) 0.2545(3) 0.0250(12) Uani 1 2 i d . . .
H50A H 0.0780 0.8797 0.2780 0.030 Uiso 1 2 i calc R . .
C51 C 0.0149(5) 1.0124(4) 0.2185(3) 0.0341(15) Uani 1 2 i d . . .
H51A H 0.0679 1.0392 0.2168 0.041 Uiso 1 2 i calc R . .
C52 C -0.0694(5) 1.0692(4) 0.1847(3) 0.0344(15) Uani 1 2 i d . . .
H52A H -0.0746 1.1347 0.1604 0.041 Uiso 1 2 i calc R . .
C53 C -0.1440(5) 1.0286(4) 0.1871(3) 0.0311(14) Uani 1 2 i d . . .
H53A H -0.2015 1.0670 0.1643 0.037 Uiso 1 2 i calc R . .
C54 C -0.1383(4) 0.9343(4) 0.2214(2) 0.0230(12) Uani 1 2 i d . . .
H54A H -0.1909 0.9077 0.2218 0.028 Uiso 1 2 i calc R . .
C55 C -0.4009(4) 0.9093(4) 0.2211(3) 0.0244(12) Uani 1 2 i d . . .
C56 C -0.4294(4) 0.9784(4) 0.2587(3) 0.0310(14) Uani 1 2 i d . . .
H56A H -0.4249 0.9551 0.3020 0.037 Uiso 1 2 i calc R . .
C57 C -0.4647(4) 1.0823(4) 0.2337(3) 0.0338(15) Uani 1 2 i d . . .
H57A H -0.4826 1.1291 0.2597 0.041 Uiso 1 2 i calc R . .
C58 C -0.4736(4) 1.1168(5) 0.1713(3) 0.0360(15) Uani 1 2 i d . . .
H58A H -0.4984 1.1873 0.1542 0.043 Uiso 1 2 i calc R . .
C59 C -0.4461(5) 1.0480(5) 0.1343(3) 0.0364(15) Uani 1 2 i d . . .
H59A H -0.4525 1.0717 0.0913 0.044 Uiso 1 2 i calc R . .
C60 C -0.4094(5) 0.9456(5) 0.1580(3) 0.0325(14) Uani 1 2 i d . . .
H60A H -0.3899 0.8995 0.1312 0.039 Uiso 1 2 i calc R . .
C61 C -0.3084(7) 0.5190(7) 0.4293(5) 0.0187(15) Uani 0.5005 2 i d P . .
C61' C -0.1677(7) 0.5065(7) 0.4523(5) 0.0187(15) Uani 0.4995 2 i d P . .
C62 C -0.3328(8) 0.4840(8) 0.4939(5) 0.0248(17) Uani 0.5005 2 i d P . .
H62A H -0.2796 0.4678 0.5206 0.030 Uiso 0.50 2 i d P . .
C62' C -0.1822(8) 0.4251(9) 0.5012(5) 0.0248(17) Uani 0.4995 2 i d P . .
H62B H -0.2356 0.3971 0.5022 0.030 Uiso 0.50 2 i d P . .
C63 C -0.4328(11) 0.4684(10) 0.5197(6) 0.037(2) Uani 0.5005 2 i d P . .
H63A H -0.4531 0.4518 0.5653 0.045 Uiso 0.50 2 i d P . .
C63' C -0.1209(10) 0.3887(10) 0.5478(6) 0.037(2) Uani 0.4995 2 i d P . .
H63B H -0.1299 0.3345 0.5825 0.045 Uiso 0.50 2 i d P . .
C64 C -0.5022(10) 0.4842(10) 0.4822(6) 0.031(2) Uani 0.5005 2 i d P . .
H64A H -0.5687 0.4707 0.4990 0.037 Uiso 0.50 2 i d P . .
C64' C -0.0442(9) 0.4260(9) 0.5463(6) 0.031(2) Uani 0.4995 2 i d P . .
H64B H 0.0018 0.3955 0.5772 0.037 Uiso 0.50 2 i d P . .
C65 C -0.4736(8) 0.5190(8) 0.4161(5) 0.0265(18) Uani 0.5005 2 i d P . .
H65A H -0.5234 0.5318 0.3888 0.032 Uiso 0.50 2 i d P . .
C65' C -0.0308(7) 0.5068(9) 0.5000(6) 0.0265(18) Uani 0.4995 2 i d P . .
H65B H 0.0218 0.5323 0.5013 0.032 Uiso 0.50 2 i d P . .
C66 C -0.3799(8) 0.5373(8) 0.3918(5) 0.0247(17) Uani 0.5005 2 i d P . .
H66A H -0.3634 0.5644 0.3468 0.030 Uiso 0.50 2 i d P . .
C66' C -0.0940(8) 0.5477(8) 0.4517(5) 0.0247(17) Uani 0.4995 2 i d P . .
H66B H -0.0861 0.6058 0.4194 0.030 Uiso 0.50 2 i d P . .
C67 C 0.1858(4) 0.3947(4) 0.2991(2) 0.0227(12) Uani 1 2 i d . . .
C68 C 0.2584(4) 0.2962(4) 0.2989(3) 0.0249(12) Uani 1 2 i d . . .
H68A H 0.2644 0.2626 0.2674 0.030 Uiso 1 2 i calc R . .
C69 C 0.3221(4) 0.2471(5) 0.3445(3) 0.0331(14) Uani 1 2 i d . . .
H69A H 0.3702 0.1790 0.3451 0.040 Uiso 1 2 i calc R . .
C70 C 0.3159(5) 0.2971(5) 0.3893(3) 0.0410(17) Uani 1 2 i d . . .
H70A H 0.3602 0.2633 0.4204 0.049 Uiso 1 2 i calc R . .
C71 C 0.2465(6) 0.3947(5) 0.3890(3) 0.0455(18) Uani 1 2 i d . . .
H71A H 0.2431 0.4289 0.4196 0.055 Uiso 1 2 i calc R . .
C72 C 0.1804(5) 0.4445(5) 0.3437(3) 0.0359(15) Uani 1 2 i d . . .
H72A H 0.1320 0.5124 0.3435 0.043 Uiso 1 2 i calc R . .
C73 C -0.3110(4) 0.8036(4) 0.0116(2) 0.0234(12) Uani 1 2 i d . . .
C74 C -0.2006(4) 0.7890(4) -0.0112(2) 0.0243(12) Uani 1 2 i d . . .
H74A H -0.1474 0.7288 0.0059 0.029 Uiso 1 2 i calc R . .
C75 C -0.1678(4) 0.8597(4) -0.0576(3) 0.0256(12) Uani 1 2 i d . . .
H75A H -0.0926 0.8487 -0.0720 0.031 Uiso 1 2 i calc R . .
C76 C -0.2449(5) 0.9473(4) -0.0835(3) 0.0291(13) Uani 1 2 i d . . .
H76A H -0.2228 0.9973 -0.1149 0.035 Uiso 1 2 i calc R . .
C77 C -0.3530(5) 0.9611(4) -0.0634(3) 0.0318(14) Uani 1 2 i d . . .
H77A H -0.4057 1.0194 -0.0825 0.038 Uiso 1 2 i calc R . .
C78 C -0.3860(5) 0.8914(4) -0.0159(3) 0.0314(14) Uani 1 2 i d . . .
H78A H -0.4615 0.9034 -0.0016 0.038 Uiso 1 2 i calc R . .
C79 C -0.4817(4) 0.8773(4) 0.4343(2) 0.0210(11) Uani 1 2 i d . . .
C80 C -0.5205(4) 0.8060(5) 0.4338(3) 0.0282(13) Uani 1 2 i d . . .
H80A H -0.4711 0.7403 0.4281 0.034 Uiso 1 2 i calc R . .
C81 C -0.6313(5) 0.8286(6) 0.4416(3) 0.0435(18) Uani 1 2 i d . . .
H81A H -0.6578 0.7792 0.4403 0.052 Uiso 1 2 i calc R . .
C82 C -0.7028(5) 0.9231(6) 0.4513(3) 0.048(2) Uani 1 2 i d . . .
H82A H -0.7788 0.9386 0.4572 0.058 Uiso 1 2 i calc R . .
C83 C -0.6649(5) 0.9949(5) 0.4525(3) 0.0469(19) Uani 1 2 i d . . .
H83A H -0.7146 1.0600 0.4591 0.056 Uiso 1 2 i calc R . .
C84 C -0.5554(4) 0.9726(4) 0.4443(3) 0.0311(14) Uani 1 2 i d . . .
H84A H -0.5294 1.0225 0.4453 0.037 Uiso 1 2 i calc R . .

loop_
_atom_site_aniso_label
_atom_site_aniso_U_11
_atom_site_aniso_U_22
_atom_site_aniso_U_33
_atom_site_aniso_U_23
_atom_site_aniso_U_13
_atom_site_aniso_U_12
Hg1 0.02579(11) 0.01658(10) 0.01724(10) -0.00286(8) -0.00266(8) -0.00887(8)
Hg2 0.02481(11) 0.02547(12) 0.01803(11) -0.00112(9) -0.00389(8) -0.01126(9)
Hg3 0.02017(10) 0.01564(10) 0.01500(10) -0.00427(8) 0.00130(8) -0.00813(8)
Hg4 0.02477(11) 0.02037(11) 0.01665(10) -0.00545(8) 0.00346(8) -0.00933(8)
Se1 0.0203(3) 0.0210(3) 0.0181(3) -0.0022(2) -0.0032(2) -0.0090(2)
Se2 0.0192(2) 0.0184(3) 0.0145(3) -0.0044(2) -0.0003(2) -0.0079(2)
Se3 0.0208(3) 0.0166(3) 0.0120(2) -0.0036(2) 0.00035(19) -0.0059(2)
Se4 0.0262(3) 0.0231(3) 0.0181(3) -0.0047(2) 0.0010(2) -0.0120(2)
Se5 0.0173(3) 0.0163(4) 0.0169(4) -0.0026(3) -0.0031(3) -0.0074(3)
Se5' 0.0173(3) 0.0163(4) 0.0169(4) -0.0026(3) -0.0031(3) -0.0074(3)
Se6 0.0238(3) 0.0152(3) 0.0178(3) -0.0023(2) -0.0048(2) -0.0097(2)
Se7 0.0273(3) 0.0301(3) 0.0217(3) 0.0000(2) -0.0072(2) -0.0146(2)
Se8 0.0182(3) 0.0284(3) 0.0244(3) -0.0135(2) -0.0019(2) -0.0077(2)
P1 0.0193(6) 0.0139(7) 0.0156(7) -0.0012(5) -0.0021(5) -0.0087(5)
P2 0.0142(6) 0.0168(7) 0.0139(6) -0.0041(5) -0.0009(5) -0.0051(5)
C1 0.024(3) 0.016(3) 0.015(3) 0.000(2) -0.006(2) -0.009(2)
C2 0.025(3) 0.032(3) 0.021(3) 0.001(2) -0.007(2) -0.015(2)
C3 0.035(3) 0.050(4) 0.035(4) 0.000(3) -0.019(3) -0.025(3)
C4 0.064(5) 0.062(5) 0.025(4) 0.010(3) -0.021(3) -0.039(4)
C5 0.113(7) 0.086(6) 0.026(4) 0.025(4) -0.031(4) -0.085(5)
C6 0.077(5) 0.062(5) 0.028(4) 0.016(3) -0.022(3) -0.060(4)
C7 0.022(3) 0.019(3) 0.019(3) -0.004(2) 0.001(2) -0.013(2)
C8 0.025(3) 0.026(3) 0.025(3) -0.004(2) -0.005(2) -0.010(2)
C9 0.020(3) 0.023(3) 0.044(4) -0.013(3) -0.008(3) -0.001(2)
C10 0.023(3) 0.038(4) 0.032(3) -0.019(3) 0.006(2) -0.015(3)
C11 0.035(3) 0.024(3) 0.024(3) -0.009(2) 0.003(2) -0.017(3)
C12 0.027(3) 0.015(3) 0.026(3) -0.004(2) -0.005(2) -0.012(2)
C13 0.025(3) 0.020(3) 0.012(3) 0.002(2) -0.007(2) -0.013(2)
C14 0.026(3) 0.026(3) 0.023(3) -0.004(2) -0.004(2) -0.012(2)
C15 0.040(3) 0.027(3) 0.026(3) -0.005(3) -0.009(3) -0.019(3)
C16 0.035(3) 0.038(4) 0.023(3) 0.009(3) -0.011(3) -0.026(3)
C17 0.023(3) 0.036(4) 0.025(3) -0.002(3) -0.007(2) -0.012(2)
C18 0.028(3) 0.024(3) 0.019(3) -0.006(2) -0.004(2) -0.010(2)
C19 0.017(3) 0.014(3) 0.023(3) -0.007(2) -0.006(2) 0.000(2)
C20 0.026(3) 0.027(3) 0.022(3) -0.006(2) -0.005(2) -0.008(2)
C21 0.034(3) 0.039(4) 0.019(3) -0.008(3) -0.009(3) -0.005(3)
C22 0.037(4) 0.033(4) 0.050(4) -0.019(3) -0.026(3) -0.002(3)
C23 0.043(4) 0.035(4) 0.035(4) -0.008(3) -0.011(3) -0.018(3)
C24 0.024(3) 0.030(3) 0.023(3) -0.002(2) -0.008(2) -0.011(2)
C25 0.019(3) 0.020(3) 0.013(3) -0.003(2) 0.000(2) -0.002(2)
C26 0.024(3) 0.028(3) 0.021(3) -0.007(2) -0.003(2) -0.004(2)
C27 0.022(3) 0.041(4) 0.026(3) -0.006(3) 0.002(2) 0.000(3)
C28 0.034(3) 0.026(3) 0.019(3) -0.006(3) 0.004(2) 0.004(3)
C29 0.049(4) 0.036(4) 0.028(3) -0.017(3) 0.001(3) -0.014(3)
C30 0.029(3) 0.024(3) 0.025(3) -0.007(3) -0.001(2) -0.009(2)
C31 0.021(3) 0.025(3) 0.011(2) -0.004(2) -0.002(2) -0.013(2)
C32 0.019(3) 0.030(3) 0.023(3) -0.004(3) 0.001(2) -0.008(2)
C33 0.029(3) 0.041(4) 0.018(3) -0.005(3) 0.004(2) -0.016(3)
C34 0.040(3) 0.029(3) 0.021(3) 0.003(3) -0.011(3) -0.018(3)
C35 0.026(3) 0.022(3) 0.021(3) -0.001(2) -0.008(2) -0.010(2)
C36 0.019(3) 0.023(3) 0.015(3) -0.005(2) -0.004(2) -0.009(2)
C37 0.023(3) 0.025(3) 0.014(3) -0.001(2) -0.009(2) -0.012(2)
C38 0.020(3) 0.025(3) 0.032(3) -0.003(3) -0.006(2) -0.008(2)
C39 0.023(3) 0.044(4) 0.046(4) 0.007(3) -0.012(3) -0.012(3)
C40 0.047(4) 0.048(4) 0.042(4) 0.016(3) -0.021(3) -0.036(3)
C41 0.051(4) 0.039(4) 0.027(3) -0.006(3) -0.005(3) -0.029(3)
C42 0.040(3) 0.025(3) 0.016(3) -0.005(2) -0.003(2) -0.014(3)
C43 0.014(2) 0.022(3) 0.014(3) -0.006(2) -0.0006(19) -0.005(2)
C44 0.022(3) 0.024(3) 0.020(3) -0.003(2) -0.003(2) -0.010(2)
C45 0.026(3) 0.043(4) 0.017(3) -0.003(3) -0.002(2) -0.019(3)
C46 0.023(3) 0.049(4) 0.028(3) -0.019(3) -0.003(2) -0.009(3)
C47 0.026(3) 0.030(3) 0.035(3) -0.013(3) -0.006(3) -0.011(2)
C48 0.020(3) 0.020(3) 0.023(3) -0.009(2) -0.002(2) -0.008(2)
C49 0.021(3) 0.019(3) 0.015(3) -0.008(2) 0.008(2) -0.008(2)
C50 0.023(3) 0.027(3) 0.028(3) -0.012(3) -0.002(2) -0.009(2)
C51 0.039(4) 0.032(3) 0.036(4) -0.019(3) 0.015(3) -0.025(3)
C52 0.046(4) 0.016(3) 0.029(3) -0.003(3) 0.007(3) -0.009(3)
C53 0.036(3) 0.022(3) 0.020(3) -0.003(2) 0.002(2) 0.000(2)
C54 0.022(3) 0.023(3) 0.018(3) -0.008(2) 0.003(2) -0.004(2)
C55 0.018(3) 0.026(3) 0.027(3) -0.002(2) 0.002(2) -0.011(2)
C56 0.026(3) 0.032(3) 0.026(3) -0.010(3) 0.005(2) -0.006(2)
C57 0.028(3) 0.020(3) 0.046(4) -0.013(3) 0.000(3) -0.001(2)
C58 0.024(3) 0.036(4) 0.041(4) 0.006(3) -0.001(3) -0.015(3)
C59 0.045(4) 0.037(4) 0.033(4) 0.004(3) -0.013(3) -0.024(3)
C60 0.042(4) 0.038(4) 0.024(3) -0.001(3) 0.000(3) -0.027(3)
C61 0.014(3) 0.014(4) 0.026(4) -0.006(3) 0.001(3) -0.005(3)
C61' 0.014(3) 0.014(4) 0.026(4) -0.006(3) 0.001(3) -0.005(3)
C62 0.027(4) 0.034(5) 0.011(4) -0.003(3) 0.001(3) -0.014(3)
C62' 0.027(4) 0.034(5) 0.011(4) -0.003(3) 0.001(3) -0.014(3)
C63 0.047(6) 0.039(5) 0.023(5) -0.002(4) 0.004(4) -0.022(4)
C63' 0.047(6) 0.039(5) 0.023(5) -0.002(4) 0.004(4) -0.022(4)
C64 0.022(4) 0.028(5) 0.035(5) -0.005(4) -0.002(4) -0.003(3)
C64' 0.022(4) 0.028(5) 0.035(5) -0.005(4) -0.002(4) -0.003(3)
C65 0.023(4) 0.025(4) 0.033(5) -0.014(4) -0.005(4) -0.004(4)
C65' 0.023(4) 0.025(4) 0.033(5) -0.014(4) -0.005(4) -0.004(4)
C66 0.027(4) 0.025(4) 0.021(4) -0.002(3) -0.002(3) -0.012(3)
C66' 0.027(4) 0.025(4) 0.021(4) -0.002(3) -0.002(3) -0.012(3)
C67 0.031(3) 0.025(3) 0.018(3) 0.005(2) -0.008(2) -0.020(2)
C68 0.018(3) 0.036(3) 0.021(3) -0.003(3) 0.001(2) -0.015(2)
C69 0.020(3) 0.043(4) 0.027(3) 0.002(3) -0.002(2) -0.009(3)
C70 0.037(4) 0.048(4) 0.038(4) 0.021(3) -0.018(3) -0.027(3)
C71 0.077(5) 0.053(5) 0.031(4) 0.005(3) -0.024(4) -0.047(4)
C72 0.064(4) 0.025(3) 0.031(3) 0.008(3) -0.025(3) -0.027(3)
C73 0.031(3) 0.023(3) 0.015(3) -0.005(2) -0.007(2) -0.006(2)
C74 0.031(3) 0.023(3) 0.020(3) -0.005(2) -0.007(2) -0.009(2)
C75 0.028(3) 0.031(3) 0.024(3) -0.008(3) -0.006(2) -0.014(2)
C76 0.041(3) 0.026(3) 0.026(3) -0.005(3) -0.009(3) -0.016(3)
C77 0.035(3) 0.027(3) 0.026(3) -0.002(3) -0.010(3) -0.004(3)
C78 0.028(3) 0.031(3) 0.030(3) -0.005(3) -0.005(3) -0.007(3)
C79 0.020(3) 0.028(3) 0.011(3) -0.004(2) 0.000(2) -0.008(2)
C80 0.029(3) 0.036(4) 0.019(3) -0.006(3) -0.002(2) -0.013(3)
C81 0.042(4) 0.076(5) 0.023(3) 0.003(3) -0.009(3) -0.040(4)
C82 0.017(3) 0.070(5) 0.036(4) 0.017(4) -0.011(3) -0.009(3)
C83 0.025(3) 0.049(4) 0.034(4) 0.008(3) 0.000(3) 0.005(3)
C84 0.028(3) 0.035(3) 0.023(3) -0.001(3) -0.003(2) -0.008(3)

loop_
_atom_type_symbol
_atom_type_description
_atom_type_scat_dispersion_real
_atom_type_scat_dispersion_imag
_atom_type_scat_source
C C 0.0033 0.0016 'International Tables Vol C Tables 4.2.6.8 and 6.1.1.4'
H H 0.0000 0.0000 'International Tables Vol C Tables 4.2.6.8 and 6.1.1.4'
P P 0.1023 0.0942 'International Tables Vol C Tables 4.2.6.8 and 6.1.1.4'
Se Se -0.0929 2.2259 'International Tables Vol C Tables 4.2.6.8 and 6.1.1.4'
Hg Hg -2.3894 9.2266 'International Tables Vol C Tables 4.2.6.8 and 6.1.1.4'

loop_
_geom_angle_atom_site_label_1
_geom_angle_atom_site_label_2
_geom_angle_atom_site_label_3
_geom_angle
_geom_angle_site_symmetry_1
_geom_angle_site_symmetry_3
_geom_angle_publ_flag
P1 Hg1 Se5 109.69(4) . . ?
P1 Hg1 Se5' 112.49(4) . . ?
Se5 Hg1 Se5' 23.92(3) . . ?
P1 Hg1 Se1 108.24(3) . . ?
Se5 Hg1 Se1 130.66(3) . . ?
Se5' Hg1 Se1 110.48(3) . . ?
P1 Hg1 Se6 103.55(3) . . ?
Se5 Hg1 Se6 111.91(2) . . ?
Se5' Hg1 Se6 130.32(2) . . ?
Se1 Hg1 Se6 88.160(17) . . ?
Se7 Hg2 Se2 122.149(18) . . ?
Se7 Hg2 Se1 108.402(18) . . ?
Se2 Hg2 Se1 107.213(17) . . ?
Se7 Hg2 Se4 112.915(19) . . ?
Se2 Hg2 Se4 99.226(17) . . ?
Se1 Hg2 Se4 105.580(18) . . ?
P2 Hg3 Se6 109.52(3) . . ?
P2 Hg3 Se3 108.92(3) . . ?
Se6 Hg3 Se3 115.593(17) . . ?
P2 Hg3 Se2 104.10(3) . . ?
Se6 Hg3 Se2 110.374(17) . . ?
Se3 Hg3 Se2 107.703(17) . . ?
Se8 Hg4 Se4 122.390(19) . . ?
Se8 Hg4 Se3 104.288(17) . . ?
Se4 Hg4 Se3 119.860(18) . . ?
Se8 Hg4 Se5' 111.83(3) . . ?
Se4 Hg4 Se5' 87.39(2) . . ?
Se3 Hg4 Se5' 109.59(2) . . ?
Se8 Hg4 Se5 108.64(3) . . ?
Se4 Hg4 Se5 106.65(2) . . ?
Se3 Hg4 Se5 89.83(2) . . ?
C37 Se1 Hg1 106.02(15) . . ?
C37 Se1 Hg2 106.32(15) . . ?
Hg1 Se1 Hg2 110.72(2) . . ?
C43 Se2 Hg2 103.92(14) . . ?
C43 Se2 Hg3 96.49(14) . . ?
Hg2 Se2 Hg3 110.691(19) . . ?
C49 Se3 Hg3 96.65(15) . . ?
C49 Se3 Hg4 103.25(15) . . ?
Hg3 Se3 Hg4 107.555(19) . . ?
C55 Se4 Hg4 103.05(17) . . ?
C55 Se4 Hg2 103.89(17) . . ?
Hg4 Se4 Hg2 118.18(2) . . ?
C61 Se5 Hg1 97.3(3) . . ?
C61 Se5 Hg4 100.4(3) . . ?
Hg1 Se5 Hg4 107.28(4) . . ?
C61' Se5' Hg1 96.8(3) . . ?
C61' Se5' Hg4 101.6(3) . . ?
Hg1 Se5' Hg4 107.92(3) . . ?
C67 Se6 Hg3 107.18(16) . . ?
C67 Se6 Hg1 102.88(15) . . ?
Hg3 Se6 Hg1 103.174(18) . . ?
C73 Se7 Hg2 99.58(16) . . ?
C79 Se8 Hg4 100.37(16) . . ?
C1 P1 C13 106.4(2) . . ?
C1 P1 C7 105.2(2) . . ?
C13 P1 C7 108.6(2) . . ?
C1 P1 Hg1 114.68(17) . . ?
C13 P1 Hg1 112.62(17) . . ?
C7 P1 Hg1 109.02(16) . . ?
C19 P2 C31 104.8(2) . . ?
C19 P2 C25 107.5(2) . . ?
C31 P2 C25 105.1(2) . . ?
C19 P2 Hg3 113.12(17) . . ?
C31 P2 Hg3 112.05(16) . . ?
C25 P2 Hg3 113.63(17) . . ?
C6 C1 C2 119.1(5) . . ?
C6 C1 P1 122.1(4) . . ?
C2 C1 P1 118.7(4) . . ?
C1 C2 C3 119.6(5) . . ?
C1 C2 H2A 120.2 . . ?
C3 C2 H2A 120.2 . . ?
C4 C3 C2 121.2(5) . . ?
C4 C3 H3A 119.4 . . ?
C2 C3 H3A 119.4 . . ?
C5 C4 C3 119.3(6) . . ?
C5 C4 H4A 120.4 . . ?
C3 C4 H4A 120.4 . . ?
C4 C5 C6 120.0(6) . . ?
C4 C5 H5A 120.0 . . ?
C6 C5 H5A 120.0 . . ?
C1 C6 C5 120.8(5) . . ?
C1 C6 H6A 119.6 . . ?
C5 C6 H6A 119.6 . . ?
C8 C7 C12 118.8(5) . . ?
C8 C7 P1 121.8(4) . . ?
C12 C7 P1 119.2(4) . . ?
C7 C8 C9 120.7(5) . . ?
C7 C8 H8A 119.6 . . ?
C9 C8 H8A 119.6 . . ?
C10 C9 C8 119.9(5) . . ?
C10 C9 H9A 120.1 . . ?
C8 C9 H9A 120.1 . . ?
C9 C10 C11 120.4(5) . . ?
C9 C10 H10A 119.8 . . ?
C11 C10 H10A 119.8 . . ?
C10 C11 C12 120.2(5) . . ?
C10 C11 H11A 119.9 . . ?
C12 C11 H11A 119.9 . . ?
C11 C12 C7 120.0(5) . . ?
C11 C12 H12A 120.0 . . ?
C7 C12 H12A 120.0 . . ?
C14 C13 C18 120.0(5) . . ?
C14 C13 P1 122.3(4) . . ?
C18 C13 P1 117.7(4) . . ?
C15 C14 C13 120.0(5) . . ?
C15 C14 H14A 120.0 . . ?
C13 C14 H14A 120.0 . . ?
C14 C15 C16 120.2(5) . . ?
C14 C15 H15A 119.9 . . ?
C16 C15 H15A 119.9 . . ?
C17 C16 C15 120.1(5) . . ?
C17 C16 H16A 120.0 . . ?
C15 C16 H16A 120.0 . . ?
C16 C17 C18 119.8(5) . . ?
C16 C17 H17A 120.1 . . ?
C18 C17 H17A 120.1 . . ?
C13 C18 C17 119.9(5) . . ?
C13 C18 H18A 120.0 . . ?
C17 C18 H18A 120.0 . . ?
C24 C19 C20 119.3(5) . . ?
C24 C19 P2 122.0(4) . . ?
C20 C19 P2 118.8(4) . . ?
C21 C20 C19 119.7(5) . . ?
C21 C20 H20A 120.2 . . ?
C19 C20 H20A 120.2 . . ?
C20 C21 C22 120.1(6) . . ?
C20 C21 H21A 119.9 . . ?
C22 C21 H21A 119.9 . . ?
C23 C22 C21 120.5(6) . . ?
C23 C22 H22A 119.8 . . ?
C21 C22 H22A 119.8 . . ?
C22 C23 C24 120.7(6) . . ?
C22 C23 H23A 119.6 . . ?
C24 C23 H23A 119.6 . . ?
C23 C24 C19 119.7(5) . . ?
C23 C24 H24A 120.1 . . ?
C19 C24 H24A 120.1 . . ?
C30 C25 C26 119.7(5) . . ?
C30 C25 P2 118.8(4) . . ?
C26 C25 P2 121.4(4) . . ?
C27 C26 C25 119.7(5) . . ?
C27 C26 H26A 120.1 . . ?
C25 C26 H26A 120.1 . . ?
C28 C27 C26 119.8(5) . . ?
C28 C27 H27A 120.1 . . ?
C26 C27 H27A 120.1 . . ?
C29 C28 C27 121.3(5) . . ?
C29 C28 H28A 119.4 . . ?
C27 C28 H28A 119.4 . . ?
C28 C29 C30 118.8(6) . . ?
C28 C29 H29A 120.6 . . ?
C30 C29 H29A 120.6 . . ?
C25 C30 C29 120.6(5) . . ?
C25 C30 H30A 119.7 . . ?
C29 C30 H30A 119.7 . . ?
C32 C31 C36 119.6(5) . . ?
C32 C31 P2 122.1(4) . . ?
C36 C31 P2 118.3(4) . . ?
C33 C32 C31 119.8(5) . . ?
C33 C32 H32A 120.1 . . ?
C31 C32 H32A 120.1 . . ?
C32 C33 C34 120.7(5) . . ?
C32 C33 H33A 119.6 . . ?
C34 C33 H33A 119.6 . . ?
C33 C34 C35 120.1(5) . . ?
C33 C34 H34A 119.9 . . ?
C35 C34 H34A 119.9 . . ?
C36 C35 C34 119.8(5) . . ?
C36 C35 H35A 120.1 . . ?
C34 C35 H35A 120.1 . . ?
C35 C36 C31 119.9(5) . . ?
C35 C36 H36A 120.1 . . ?
C31 C36 H36A 120.1 . . ?
C38 C37 C42 119.5(5) . . ?
C38 C37 Se1 123.4(4) . . ?
C42 C37 Se1 117.1(4) . . ?
C37 C38 C39 120.0(6) . . ?
C37 C38 H38A 120.0 . . ?
C39 C38 H38A 120.0 . . ?
C38 C39 C40 120.0(6) . . ?
C38 C39 H39A 120.0 . . ?
C40 C39 H39A 120.0 . . ?
C41 C40 C39 119.3(6) . . ?
C41 C40 H40A 120.4 . . ?
C39 C40 H40A 120.4 . . ?
C40 C41 C42 121.2(6) . . ?
C40 C41 H41A 119.4 . . ?
C42 C41 H41A 119.4 . . ?
C41 C42 C37 120.0(6) . . ?
C41 C42 H42A 120.0 . . ?
C37 C42 H42A 120.0 . . ?
C48 C43 C44 120.2(5) . . ?
C48 C43 Se2 122.4(4) . . ?
C44 C43 Se2 117.4(4) . . ?
C45 C44 C43 118.8(5) . . ?
C45 C44 H44A 120.6 . . ?
C43 C44 H44A 120.6 . . ?
C46 C45 C44 120.9(5) . . ?
C46 C45 H45A 119.6 . . ?
C44 C45 H45A 119.6 . . ?
C45 C46 C47 120.1(5) . . ?
C45 C46 H46A 120.0 . . ?
C47 C46 H46A 120.0 . . ?
C46 C47 C48 120.3(5) . . ?
C46 C47 H47A 119.9 . . ?
C48 C47 H47A 119.9 . . ?
C43 C48 C47 119.8(5) . . ?
C43 C48 H48A 120.1 . . ?
C47 C48 H48A 120.1 . . ?
C50 C49 C54 118.8(5) . . ?
C50 C49 Se3 118.4(4) . . ?
C54 C49 Se3 122.7(4) . . ?
C51 C50 C49 119.9(5) . . ?
C51 C50 H50A 120.0 . . ?
C49 C50 H50A 120.0 . . ?
C50 C51 C52 120.5(5) . . ?
C50 C51 H51A 119.8 . . ?
C52 C51 H51A 119.8 . . ?
C53 C52 C51 118.9(5) . . ?
C53 C52 H52A 120.6 . . ?
C51 C52 H52A 120.6 . . ?
C52 C53 C54 121.8(6) . . ?
C52 C53 H53A 119.1 . . ?
C54 C53 H53A 119.1 . . ?
C53 C54 C49 120.1(5) . . ?
C53 C54 H54A 120.0 . . ?
C49 C54 H54A 120.0 . . ?
C56 C55 C60 118.5(5) . . ?
C56 C55 Se4 119.8(4) . . ?
C60 C55 Se4 121.6(4) . . ?
C55 C56 C57 120.6(6) . . ?
C55 C56 H56A 119.7 . . ?
C57 C56 H56A 119.7 . . ?
C58 C57 C56 120.0(6) . . ?
C58 C57 H57A 120.0 . . ?
C56 C57 H57A 120.0 . . ?
C59 C58 C57 119.1(6) . . ?
C59 C58 H58A 120.4 . . ?
C57 C58 H58A 120.4 . . ?
C58 C59 C60 121.6(6) . . ?
C58 C59 H59A 119.2 . . ?
C60 C59 H59A 119.2 . . ?
C59 C60 C55 120.2(6) . . ?
C59 C60 H60A 119.9 . . ?
C55 C60 H60A 119.9 . . ?
C66 C61 C62 120.3(9) . . ?
C66 C61 Se5 123.3(8) . . ?
C62 C61 Se5 116.4(8) . . ?
C66' C61' C62' 120.1(10) . . ?
C66' C61' Se5' 120.9(8) . . ?
C62' C61' Se5' 118.9(7) . . ?
C61 C62 C63 118.7(10) . . ?
C61 C62 H62A 120.2 . . ?
C63 C62 H62A 121.1 . . ?
C63' C62' C61' 118.7(10) . . ?
C63' C62' H62B 121.1 . . ?
C61' C62' H62B 120.2 . . ?
C62 C62' H62B 46.4 . . ?
C64 C63 C62 120.8(11) . . ?
C64 C63 H63A 120.9 . . ?
C62 C63 H63A 118.1 . . ?
C64' C63' C62' 121.7(11) . . ?
C64' C63' H63B 117.3 . . ?
C62' C63' H63B 121.0 . . ?
C63 C64 C65 118.7(11) . . ?
C63 C64 H64A 121.6 . . ?
C65 C64 H64A 119.7 . . ?
C63' C64' C65' 120.5(11) . . ?
C63' C64' H64B 120.1 . . ?
C65' C64' H64B 119.4 . . ?
C66 C65 C64 120.4(10) . . ?
C66 C65 H65A 120.1 . . ?
C64 C65 H65A 119.4 . . ?
C64' C65' C66' 119.3(10) . . ?
C64' C65' H65B 118.2 . . ?
C66' C65' H65B 122.5 . . ?
C65 C66 C61 121.0(10) . . ?
C65 C66 H66A 119.3 . . ?
C61 C66 H66A 119.6 . . ?
Se5' C66 H66A 78.9 . . ?
C61' C66' C65' 119.6(10) . . ?
C61' C66' H66B 120.7 . . ?
C65' C66' H66B 119.7 . . ?
Se5 C66' H66B 83.3 . . ?
C72 C67 C68 119.7(5) . . ?
C72 C67 Se6 123.0(4) . . ?
C68 C67 Se6 117.2(4) . . ?
C69 C68 C67 120.0(5) . . ?
C69 C68 H68A 120.0 . . ?
C67 C68 H68A 120.0 . . ?
C68 C69 C70 120.1(6) . . ?
C68 C69 H69A 120.0 . . ?
C70 C69 H69A 120.0 . . ?
C71 C70 C69 120.3(6) . . ?
C71 C70 H70A 119.8 . . ?
C69 C70 H70A 119.8 . . ?
C70 C71 C72 120.0(6) . . ?
C70 C71 H71A 120.0 . . ?
C72 C71 H71A 120.0 . . ?
C67 C72 C71 119.9(6) . . ?
C67 C72 H72A 120.1 . . ?
C71 C72 H72A 120.1 . . ?
C78 C73 C74 117.3(5) . . ?
C78 C73 Se7 119.5(4) . . ?
C74 C73 Se7 123.1(4) . . ?
C75 C74 C73 121.5(5) . . ?
C75 C74 H74A 119.3 . . ?
C73 C74 H74A 119.3 . . ?
C74 C75 C76 119.7(5) . . ?
C74 C75 H75A 120.1 . . ?
C76 C75 H75A 120.1 . . ?
C77 C76 C75 119.6(5) . . ?
C77 C76 H76A 120.2 . . ?
C75 C76 H76A 120.2 . . ?
C76 C77 C78 120.6(5) . . ?
C76 C77 H77A 119.7 . . ?
C78 C77 H77A 119.7 . . ?
C77 C78 C73 121.1(5) . . ?
C77 C78 H78A 119.4 . . ?
C73 C78 H78A 119.4 . . ?
C80 C79 C84 119.0(5) . . ?
C80 C79 Se8 123.5(4) . . ?
C84 C79 Se8 117.4(4) . . ?
C79 C80 C81 120.5(6) . . ?
C79 C80 H80A 119.7 . . ?
C81 C80 H80A 119.7 . . ?
C82 C81 C80 119.6(6) . . ?
C82 C81 H81A 120.2 . . ?
C80 C81 H81A 120.2 . . ?
C83 C82 C81 120.4(6) . . ?
C83 C82 H82A 119.8 . . ?
C81 C82 H82A 119.8 . . ?
C84 C83 C82 119.9(6) . . ?
C84 C83 H83A 120.0 . . ?
C82 C83 H83A 120.0 . . ?
C83 C84 C79 120.5(6) . . ?
C83 C84 H84A 119.7 . . ?
C79 C84 H84A 119.7 . . ?

loop_
_geom_bond_atom_site_label_1
_geom_bond_atom_site_label_2
_geom_bond_distance
_geom_bond_site_symmetry_2
_geom_bond_publ_flag
Hg1 P1 2.5316(13) . ?
Hg1 Se5 2.5861(10) . ?
Hg1 Se5' 2.6230(10) . ?
Hg1 Se1 2.6492(6) . ?
Hg1 Se6 2.7094(6) . ?
Hg2 Se7 2.5504(6) . ?
Hg2 Se2 2.6590(5) . ?
Hg2 Se1 2.6808(6) . ?
Hg2 Se4 2.7467(6) . ?
Hg3 P2 2.5489(12) . ?
Hg3 Se6 2.6125(6) . ?
Hg3 Se3 2.6317(5) . ?
Hg3 Se2 2.6599(6) . ?
Hg4 Se8 2.5419(6) . ?
Hg4 Se4 2.6119(6) . ?
Hg4 Se3 2.7063(6) . ?
Hg4 Se5' 2.7544(10) . ?
Hg4 Se5 2.8117(10) . ?
Se1 C37 1.924(5) . ?
Se2 C43 1.941(5) . ?
Se3 C49 1.930(5) . ?
Se4 C55 1.936(5) . ?
Se5 C61 1.929(9) . ?
Se5' C61' 1.921(11) . ?
Se6 C67 1.919(5) . ?
Se7 C73 1.913(5) . ?
Se8 C79 1.924(5) . ?
P1 C1 1.804(5) . ?
P1 C13 1.818(5) . ?
P1 C7 1.819(5) . ?
P2 C19 1.802(5) . ?
P2 C31 1.821(5) . ?
P2 C25 1.822(5) . ?
C1 C6 1.376(7) . ?
C1 C2 1.391(7) . ?
C2 C3 1.391(8) . ?
C2 H2A 0.9500 . ?
C3 C4 1.374(8) . ?
C3 H3A 0.9500 . ?
C4 C5 1.374(8) . ?
C4 H4A 0.9500 . ?
C5 C6 1.400(8) . ?
C5 H5A 0.9500 . ?
C6 H6A 0.9500 . ?
C7 C8 1.386(7) . ?
C7 C12 1.406(7) . ?
C8 C9 1.388(7) . ?
C8 H8A 0.9500 . ?
C9 C10 1.378(8) . ?
C9 H9A 0.9500 . ?
C10 C11 1.378(8) . ?
C10 H10A 0.9500 . ?
C11 C12 1.387(7) . ?
C11 H11A 0.9500 . ?
C12 H12A 0.9500 . ?
C13 C14 1.382(7) . ?
C13 C18 1.386(7) . ?
C14 C15 1.374(7) . ?
C14 H14A 0.9500 . ?
C15 C16 1.387(8) . ?
C15 H15A 0.9500 . ?
C16 C17 1.381(8) . ?
C16 H16A 0.9500 . ?
C17 C18 1.387(7) . ?
C17 H17A 0.9500 . ?
C18 H18A 0.9500 . ?
C19 C24 1.392(7) . ?
C19 C20 1.399(7) . ?
C20 C21 1.378(7) . ?
C20 H20A 0.9500 . ?
C21 C22 1.382(8) . ?
C21 H21A 0.9500 . ?
C22 C23 1.355(9) . ?
C22 H22A 0.9500 . ?
C23 C24 1.381(7) . ?
C23 H23A 0.9500 . ?
C24 H24A 0.9500 . ?
C25 C30 1.373(7) . ?
C25 C26 1.387(7) . ?
C26 C27 1.381(7) . ?
C26 H26A 0.9500 . ?
C27 C28 1.375(9) . ?
C27 H27A 0.9500 . ?
C28 C29 1.365(8) . ?
C28 H28A 0.9500 . ?
C29 C30 1.396(8) . ?
C29 H29A 0.9500 . ?
C30 H30A 0.9500 . ?
C31 C32 1.387(7) . ?
C31 C36 1.396(7) . ?
C32 C33 1.369(7) . ?
C32 H32A 0.9500 . ?
C33 C34 1.373(8) . ?
C33 H33A 0.9500 . ?
C34 C35 1.382(7) . ?
C34 H34A 0.9500 . ?
C35 C36 1.377(7) . ?
C35 H35A 0.9500 . ?
C36 H36A 0.9500 . ?
C37 C38 1.371(7) . ?
C37 C42 1.393(7) . ?
C38 C39 1.389(7) . ?
C38 H38A 0.9500 . ?
C39 C40 1.392(9) . ?
C39 H39A 0.9500 . ?
C40 C41 1.360(9) . ?
C40 H40A 0.9500 . ?
C41 C42 1.366(8) . ?
C41 H41A 0.9500 . ?
C42 H42A 0.9500 . ?
C43 C48 1.382(7) . ?
C43 C44 1.396(7) . ?
C44 C45 1.391(7) . ?
C44 H44A 0.9500 . ?
C45 C46 1.370(8) . ?
C45 H45A 0.9500 . ?
C46 C47 1.377(8) . ?
C46 H46A 0.9500 . ?
C47 C48 1.386(7) . ?
C47 H47A 0.9500 . ?
C48 H48A 0.9500 . ?
C49 C50 1.394(7) . ?
C49 C54 1.404(7) . ?
C50 C51 1.386(8) . ?
C50 H50A 0.9500 . ?
C51 C52 1.400(8) . ?
C51 H51A 0.9500 . ?
C52 C53 1.365(8) . ?
C52 H52A 0.9500 . ?
C53 C54 1.368(7) . ?
C53 H53A 0.9500 . ?
C54 H54A 0.9500 . ?
C55 C56 1.384(8) . ?
C55 C60 1.394(8) . ?
C56 C57 1.398(8) . ?
C56 H56A 0.9500 . ?
C57 C58 1.377(8) . ?
C57 H57A 0.9500 . ?
C58 C59 1.372(9) . ?
C58 H58A 0.9500 . ?
C59 C60 1.374(8) . ?
C59 H59A 0.9500 . ?
C60 H60A 0.9500 . ?
C61 C66 1.370(14) . ?
C61 C62 1.395(14) . ?
C61' C66' 1.374(14) . ?
C61' C62' 1.419(14) . ?
C62 C63 1.417(16) . ?
C62 H62A 0.9905 . ?
C62' C63' 1.381(16) . ?
C62' H62B 0.9715 . ?
C63 C64 1.357(18) . ?
C63 H63A 0.9735 . ?
C63' C64' 1.366(17) . ?
C63' H63B 0.9668 . ?
C64 C65 1.429(16) . ?
C64 H64A 0.9632 . ?
C64' C65' 1.379(17) . ?
C64' H64B 0.9622 . ?
C65 C66 1.352(14) . ?
C65 H65A 0.9757 . ?
C65' C66' 1.428(15) . ?
C65' H65B 0.9505 . ?
C66 H66A 0.9777 . ?
C66' H66B 0.9755 . ?
C67 C72 1.383(8) . ?
C67 C68 1.387(7) . ?
C68 C69 1.383(7) . ?
C68 H68A 0.9500 . ?
C69 C70 1.384(9) . ?
C69 H69A 0.9500 . ?
C70 C71 1.364(9) . ?
C70 H70A 0.9500 . ?
C71 C72 1.399(8) . ?
C71 H71A 0.9500 . ?
C72 H72A 0.9500 . ?
C73 C78 1.390(7) . ?
C73 C74 1.401(7) . ?
C74 C75 1.371(7) . ?
C74 H74A 0.9500 . ?
C75 C76 1.388(7) . ?
C75 H75A 0.9500 . ?
C76 C77 1.370(8) . ?
C76 H76A 0.9500 . ?
C77 C78 1.374(8) . ?
C77 H77A 0.9500 . ?
C78 H78A 0.9500 . ?
C79 C80 1.366(7) . ?
C79 C84 1.395(7) . ?
C80 C81 1.388(8) . ?
C80 H80A 0.9500 . ?
C81 C82 1.376(9) . ?
C81 H81A 0.9500 . ?
C82 C83 1.370(10) . ?
C82 H82A 0.9500 . ?
C83 C84 1.369(8) . ?
C83 H83A 0.9500 . ?
C84 H84A 0.9500 . ?
